data_4334660
loop_
_publ_author_name
'William Levason'
'David Pugh'
'Gillian Reid'

_publ_contact_author_address
;   School of Chemistry
    University of Southampton
    Southampton SO17 1BJ, UK
;
_publ_contact_author_email wxl@soton.ac.uk
_publ_contact_author_fax '023 8059 3781'
_publ_contact_author_name 'Professor William Levason'
_publ_contact_author_phone '023 8059 3792'
_publ_section_title
;
 Phosphine and Diphosphine Complexes of Silicon(IV) Halides
;
_journal_name_full 'Inorganic Chemistry'
_journal_page_first 5185
_journal_page_last 5193
_journal_paper_doi 10.1021/ic400077z
_journal_volume 52
_journal_year 2013
_chemical_formula_moiety 'C6 H18 Br4 P2 Si'
_chemical_formula_sum 'C6 H18 Br4 P2 Si'
_chemical_formula_weight 499.87
_chemical_name_systematic
;
 ?
;
_space_group_IT_number 14
_symmetry_cell_setting monoclinic
_symmetry_Int_Tables_number 14
_symmetry_space_group_name_Hall '-P 2ybc'
_symmetry_space_group_name_H-M 'P 1 21/c 1'
_atom_sites_solution_hydrogens geom
_atom_sites_solution_primary direct
_atom_sites_solution_secondary difmap
_audit_creation_method SHELXL-97
_cell_angle_alpha 90.00
_cell_angle_beta 113.561(4)
_cell_angle_gamma 90.00
_cell_formula_units_Z 4
_cell_length_a 14.408(5)
_cell_length_b 8.465(3)
_cell_length_c 13.448(5)
_cell_measurement_reflns_used 3811
_cell_measurement_temperature 100(2)
_cell_measurement_theta_max 31.3
_cell_measurement_theta_min 2.4
_cell_volume 1503.4(9)
_computing_cell_refinement
;
CrystalClear-SM Expert 2.0 r11 (Rigaku, 2011)
;
_computing_data_collection
;
CrystalClear-SM Expert 2.0 r11 (Rigaku, 2011)
;
_computing_data_reduction
;
CrystalClear-SM Expert 2.0 r11 (Rigaku, 2011)
;
_computing_molecular_graphics 'ORTEP-3 (Farrugia, 1997)'
_computing_publication_material 'PLATON (Spek, 2003), WinGX (Farrugia, 1999) and enCIFer (Allen et al., 2004).'
_computing_structure_refinement 'SHELXL-97 (Sheldrick, 2008)'
_computing_structure_solution 'SHELXS-97 (Sheldrick, 1997)'
_diffrn_ambient_temperature 100(2)
_diffrn_detector CCD
_diffrn_detector_area_resol_mean 28.5714
_diffrn_measured_fraction_theta_full 0.992
_diffrn_measured_fraction_theta_max 0.992
_diffrn_measurement_device
;
AFC12 (Right): Kappa 3 circle
;
_diffrn_measurement_device_type
;
Rigaku Saturn724+ (2x2 bin mode)
;
_diffrn_measurement_method 'profile data from \w-scans'
_diffrn_measurement_specimen_support Mitegen
_diffrn_radiation_monochromator Confocal
_diffrn_radiation_source 'fine-focus sealed tube'
_diffrn_radiation_type MoK\a
_diffrn_radiation_wavelength 0.71075
_diffrn_reflns_av_R_equivalents 0.0322
_diffrn_reflns_av_sigmaI/netI 0.0598
_diffrn_reflns_limit_h_max 9
_diffrn_reflns_limit_h_min -17
_diffrn_reflns_limit_k_max 9
_diffrn_reflns_limit_k_min -10
_diffrn_reflns_limit_l_max 15
_diffrn_reflns_limit_l_min -15
_diffrn_reflns_number 6426
_diffrn_reflns_theta_full 25.02
_diffrn_reflns_theta_max 25.02
_diffrn_reflns_theta_min 2.92
_diffrn_source 'Rotating Anode'
_diffrn_source_current 55.0
_diffrn_source_power 2.5
_diffrn_source_voltage 45.0
_exptl_absorpt_coefficient_mu 10.964
_exptl_absorpt_correction_T_max 0.3784
_exptl_absorpt_correction_T_min 0.3298
_exptl_absorpt_correction_type multi-scan
_exptl_absorpt_process_details 'CrystalClear-SM Expert 2.0 r11 (Rigaku, 2011)'
_exptl_crystal_colour colourless
_exptl_crystal_density_diffrn 2.208
_exptl_crystal_description block
_exptl_crystal_F_000 952
_exptl_crystal_size_max 0.13
_exptl_crystal_size_mid 0.12
_exptl_crystal_size_min 0.11
_refine_diff_density_max 0.704
_refine_diff_density_min -0.546
_refine_diff_density_rms 0.147
_refine_ls_extinction_method none
_refine_ls_goodness_of_fit_ref 1.128
_refine_ls_hydrogen_treatment constr
_refine_ls_matrix_type full
_refine_ls_number_parameters 127
_refine_ls_number_reflns 2627
_refine_ls_number_restraints 0
_refine_ls_restrained_S_all 1.128
_refine_ls_R_factor_all 0.0520
_refine_ls_R_factor_gt 0.0384
_refine_ls_shift/su_max 0.000
_refine_ls_shift/su_mean 0.000
_refine_ls_structure_factor_coef Fsqd
_refine_ls_weighting_details 'calc w=1/[\s^2^(Fo^2^)+(0.0271P)^2^+0.0000P] where P=(Fo^2^+2Fc^2^)/3'
_refine_ls_weighting_scheme calc
_refine_ls_wR_factor_gt 0.0686
_refine_ls_wR_factor_ref 0.0720
_reflns_number_gt 2152
_reflns_number_total 2627
_reflns_threshold_expression I>2\s(I)
_cod_data_source_file ic400077z_si_002_03.cif
_cod_data_source_block Compound_2
_cod_database_code 4334660

loop_
_symmetry_equiv_pos_as_xyz
'x, y, z'
'-x, y+1/2, -z+1/2'
'-x, -y, -z'
'x, -y-1/2, z-1/2'

loop_
_atom_site_label
_atom_site_type_symbol
_atom_site_fract_x
_atom_site_fract_y
_atom_site_fract_z
_atom_site_U_iso_or_equiv
_atom_site_adp_type
_atom_site_occupancy
_atom_site_symmetry_multiplicity
_atom_site_calc_flag
_atom_site_refinement_flags
C1 C 0.1746(4) 0.1888(6) 0.5594(4) 0.0163(13) Uani 1 1 d .
H1A H 0.1956 0.0934 0.5327 0.025 Uiso 1 1 calc R
H1B H 0.1473 0.1595 0.6129 0.025 Uiso 1 1 calc R
H1C H 0.2331 0.2586 0.5934 0.025 Uiso 1 1 calc R
C2 C 0.1367(4) 0.3472(6) 0.3563(4) 0.0159(14) Uani 1 1 d .
H2A H 0.1921 0.4213 0.3933 0.024 Uiso 1 1 calc R
H2B H 0.0863 0.3980 0.2919 0.024 Uiso 1 1 calc R
H2C H 0.1636 0.2532 0.3345 0.024 Uiso 1 1 calc R
C3 C -0.0102(5) 0.1374(6) 0.3735(5) 0.0172(14) Uani 1 1 d .
H3A H 0.0271 0.0480 0.3609 0.026 Uiso 1 1 calc R
H3B H -0.0575 0.1793 0.3038 0.026 Uiso 1 1 calc R
H3C H -0.0478 0.1018 0.4160 0.026 Uiso 1 1 calc R
C4 C 0.6688(5) 0.1472(6) 1.2519(5) 0.0225(15) Uani 1 1 d .
H4A H 0.7226 0.0810 1.2469 0.034 Uiso 1 1 calc R
H4B H 0.6310 0.0867 1.2854 0.034 Uiso 1 1 calc R
H4C H 0.6988 0.2405 1.2961 0.034 Uiso 1 1 calc R
C5 C 0.6589(4) 0.3297(6) 1.0664(5) 0.0205(14) Uani 1 1 d .
H5A H 0.6773 0.4285 1.1077 0.031 Uiso 1 1 calc R
H5B H 0.6195 0.3535 0.9896 0.031 Uiso 1 1 calc R
H5C H 0.7206 0.2726 1.0741 0.031 Uiso 1 1 calc R
C6 C 0.4978(5) 0.3466(6) 1.1389(5) 0.0206(15) Uani 1 1 d .
H6A H 0.4726 0.3016 1.1906 0.031 Uiso 1 1 calc R
H6B H 0.4406 0.3671 1.0698 0.031 Uiso 1 1 calc R
H6C H 0.5333 0.4459 1.1679 0.031 Uiso 1 1 calc R
Si1 Si 0.0000 0.5000 0.5000 0.0119(5) Uani 1 2 d S
Si2 Si 0.5000 0.0000 1.0000 0.0120(5) Uani 1 2 d S
P1 P 0.07813(12) 0.29034(16) 0.44713(12) 0.0135(3) Uani 1 1 d .
P2 P 0.58406(12) 0.20861(16) 1.11756(12) 0.0143(4) Uani 1 1 d .
Br1 Br 0.08274(5) 0.69791(6) 0.43485(5) 0.01647(16) Uani 1 1 d .
Br2 Br -0.13499(4) 0.48688(6) 0.32263(5) 0.01693(15) Uani 1 1 d .
Br3 Br 0.40359(4) 0.20170(6) 0.87211(5) 0.01495(15) Uani 1 1 d .
Br4 Br 0.37840(4) -0.00212(6) 1.07975(5) 0.01550(15) Uani 1 1 d .

loop_
_atom_site_aniso_label
_atom_site_aniso_U_11
_atom_site_aniso_U_22
_atom_site_aniso_U_33
_atom_site_aniso_U_23
_atom_site_aniso_U_13
_atom_site_aniso_U_12
C1 0.020(4) 0.011(3) 0.016(3) 0.003(2) 0.006(3) 0.008(2)
C2 0.022(4) 0.019(3) 0.010(3) 0.002(2) 0.010(3) 0.000(2)
C3 0.026(4) 0.008(3) 0.021(4) -0.004(2) 0.012(3) -0.003(2)
C4 0.027(4) 0.019(3) 0.016(4) -0.005(3) 0.004(3) -0.010(3)
C5 0.018(4) 0.020(3) 0.023(4) -0.004(3) 0.008(3) -0.008(2)
C6 0.031(4) 0.014(3) 0.018(4) -0.003(3) 0.012(3) 0.005(3)
Si1 0.0141(13) 0.0110(11) 0.0103(12) 0.0013(9) 0.0048(11) -0.0005(9)
Si2 0.0124(13) 0.0140(11) 0.0097(12) 0.0006(9) 0.0043(10) 0.0012(9)
P1 0.0143(9) 0.0117(8) 0.0136(9) 0.0000(6) 0.0046(8) -0.0005(6)
P2 0.0175(10) 0.0134(8) 0.0118(8) -0.0012(6) 0.0055(8) -0.0008(6)
Br1 0.0192(4) 0.0130(3) 0.0201(3) 0.0014(2) 0.0108(3) -0.0022(2)
Br2 0.0175(4) 0.0158(3) 0.0128(3) -0.0007(2) 0.0011(3) -0.0012(2)
Br3 0.0166(4) 0.0141(3) 0.0135(3) 0.0028(2) 0.0052(3) 0.0021(2)
Br4 0.0166(3) 0.0168(3) 0.0155(3) 0.0015(2) 0.0089(3) 0.0013(2)

loop_
_atom_type_symbol
_atom_type_description
_atom_type_scat_dispersion_real
_atom_type_scat_dispersion_imag
_atom_type_scat_source
C C 0.0033 0.0016 'International Tables Vol C Tables 4.2.6.8 and 6.1.1.4'
H H 0.0000 0.0000 'International Tables Vol C Tables 4.2.6.8 and 6.1.1.4'
Si Si 0.0817 0.0704 'International Tables Vol C Tables 4.2.6.8 and 6.1.1.4'
P P 0.1023 0.0942 'International Tables Vol C Tables 4.2.6.8 and 6.1.1.4'
Br Br -0.2901 2.4595 'International Tables Vol C Tables 4.2.6.8 and 6.1.1.4'

loop_
_geom_angle_atom_site_label_1
_geom_angle_atom_site_label_2
_geom_angle_atom_site_label_3
_geom_angle
_geom_angle_site_symmetry_1
_geom_angle_site_symmetry_3
P1 C1 H1A 109.5 . .
P1 C1 H1B 109.5 . .
H1A C1 H1B 109.5 . .
P1 C1 H1C 109.5 . .
H1A C1 H1C 109.5 . .
H1B C1 H1C 109.5 . .
P1 C2 H2A 109.5 . .
P1 C2 H2B 109.5 . .
H2A C2 H2B 109.5 . .
P1 C2 H2C 109.5 . .
H2A C2 H2C 109.5 . .
H2B C2 H2C 109.5 . .
P1 C3 H3A 109.5 . .
P1 C3 H3B 109.5 . .
H3A C3 H3B 109.5 . .
P1 C3 H3C 109.5 . .
H3A C3 H3C 109.5 . .
H3B C3 H3C 109.5 . .
P2 C4 H4A 109.5 . .
P2 C4 H4B 109.5 . .
H4A C4 H4B 109.5 . .
P2 C4 H4C 109.5 . .
H4A C4 H4C 109.5 . .
H4B C4 H4C 109.5 . .
P2 C5 H5A 109.5 . .
P2 C5 H5B 109.5 . .
H5A C5 H5B 109.5 . .
P2 C5 H5C 109.5 . .
H5A C5 H5C 109.5 . .
H5B C5 H5C 109.5 . .
P2 C6 H6A 109.5 . .
P2 C6 H6B 109.5 . .
H6A C6 H6B 109.5 . .
P2 C6 H6C 109.5 . .
H6A C6 H6C 109.5 . .
H6B C6 H6C 109.5 . .
P1 Si1 P1 180.0 3_566 .
P1 Si1 Br2 87.73(4) 3_566 3_566
P1 Si1 Br2 92.27(5) . 3_566
P1 Si1 Br2 92.27(4) 3_566 .
P1 Si1 Br2 87.73(5) . .
Br2 Si1 Br2 180.0 3_566 .
P1 Si1 Br1 87.23(4) 3_566 .
P1 Si1 Br1 92.77(4) . .
Br2 Si1 Br1 90.40(3) 3_566 .
Br2 Si1 Br1 89.60(3) . .
P1 Si1 Br1 92.77(4) 3_566 3_566
P1 Si1 Br1 87.23(4) . 3_566
Br2 Si1 Br1 89.60(3) 3_566 3_566
Br2 Si1 Br1 90.40(3) . 3_566
Br1 Si1 Br1 180.000(17) . 3_566
P2 Si2 P2 180.000(1) . 3_657
P2 Si2 Br4 88.68(4) . .
P2 Si2 Br4 91.32(4) 3_657 .
P2 Si2 Br4 91.32(4) . 3_657
P2 Si2 Br4 88.68(4) 3_657 3_657
Br4 Si2 Br4 180.0 . 3_657
P2 Si2 Br3 86.76(5) . .
P2 Si2 Br3 93.24(5) 3_657 .
Br4 Si2 Br3 90.50(3) . .
Br4 Si2 Br3 89.50(3) 3_657 .
P2 Si2 Br3 93.24(5) . 3_657
P2 Si2 Br3 86.76(5) 3_657 3_657
Br4 Si2 Br3 89.50(3) . 3_657
Br4 Si2 Br3 90.50(3) 3_657 3_657
Br3 Si2 Br3 180.0 . 3_657
C2 P1 C3 103.8(3) . .
C2 P1 C1 106.3(3) . .
C3 P1 C1 104.7(3) . .
C2 P1 Si1 114.32(17) . .
C3 P1 Si1 112.82(19) . .
C1 P1 Si1 113.94(18) . .
C4 P2 C6 105.1(3) . .
C4 P2 C5 106.0(3) . .
C6 P2 C5 104.3(3) . .
C4 P2 Si2 114.58(18) . .
C6 P2 Si2 112.9(2) . .
C5 P2 Si2 113.17(19) . .

loop_
_geom_bond_atom_site_label_1
_geom_bond_atom_site_label_2
_geom_bond_distance
_geom_bond_site_symmetry_2
C1 P1 1.809(5) .
C1 H1A 0.9800 .
C1 H1B 0.9800 .
C1 H1C 0.9800 .
C2 P1 1.806(5) .
C2 H2A 0.9800 .
C2 H2B 0.9800 .
C2 H2C 0.9800 .
C3 P1 1.808(5) .
C3 H3A 0.9800 .
C3 H3B 0.9800 .
C3 H3C 0.9800 .
C4 P2 1.806(6) .
C4 H4A 0.9800 .
C4 H4B 0.9800 .
C4 H4C 0.9800 .
C5 P2 1.812(5) .
C5 H5A 0.9800 .
C5 H5B 0.9800 .
C5 H5C 0.9800 .
C6 P2 1.811(5) .
C6 H6A 0.9800 .
C6 H6B 0.9800 .
C6 H6C 0.9800 .
Si1 P1 2.3585(15) 3_566
Si1 P1 2.3585(15) .
Si1 Br2 2.4033(9) 3_566
Si1 Br2 2.4033(9) .
Si1 Br1 2.4145(7) .
Si1 Br1 2.4145(7) 3_566
Si2 P2 2.3567(15) .
Si2 P2 2.3567(15) 3_657
Si2 Br4 2.3922(8) .
Si2 Br4 2.3922(8) 3_657
Si2 Br3 2.4275(8) .
Si2 Br3 2.4275(7) 3_657

loop_
_geom_torsion_atom_site_label_1
_geom_torsion_atom_site_label_2
_geom_torsion_atom_site_label_3
_geom_torsion_atom_site_label_4
_geom_torsion
_geom_torsion_site_symmetry_1
Br2 Si1 P1 C2 -104.7(2) 3_566
Br2 Si1 P1 C2 75.3(2) .
Br1 Si1 P1 C2 -14.2(2) .
Br1 Si1 P1 C2 165.8(2) 3_566
Br2 Si1 P1 C3 137.1(2) 3_566
Br2 Si1 P1 C3 -42.9(2) .
Br1 Si1 P1 C3 -132.4(2) .
Br1 Si1 P1 C3 47.6(2) 3_566
Br2 Si1 P1 C1 17.8(2) 3_566
Br2 Si1 P1 C1 -162.2(2) .
Br1 Si1 P1 C1 108.3(2) .
Br1 Si1 P1 C1 -71.7(2) 3_566
Br4 Si2 P2 C4 82.6(2) .
Br4 Si2 P2 C4 -97.4(2) 3_657
Br3 Si2 P2 C4 173.2(2) .
Br3 Si2 P2 C4 -6.8(2) 3_657
Br4 Si2 P2 C6 -37.6(2) .
Br4 Si2 P2 C6 142.4(2) 3_657
Br3 Si2 P2 C6 53.0(2) .
Br3 Si2 P2 C6 -127.0(2) 3_657
Br4 Si2 P2 C5 -155.7(2) .
Br4 Si2 P2 C5 24.3(2) 3_657
Br3 Si2 P2 C5 -65.1(2) .
Br3 Si2 P2 C5 114.9(2) 3_657
